data_4326791
loop_
_publ_author_name
'Takashi Shimada'
'Atsushi Okazawa'
'Norimichi Kojima'
'Shunsuke Yoshii'
'Hiroyuki Nojiri'
'Takayuki Ishida'

_publ_contact_author_address
;
    Department of Engineering Science, The University of 
   Electro-Communications, Chofu, Tokyo 182-8585, Japan
;
_publ_contact_author_email ' ishi@pc.uec.ac.jp '
_publ_contact_author_fax ' +81-42-443-5501 '
_publ_contact_author_name ' Takayuki Ishida '
_publ_contact_author_phone ' +81-42-443-5490 '
_publ_section_title
;
 Ferromagnetic Exchange Couplings Showing a Chemical Trend in Cu-Ln-Cu
 Complexes (Ln = Gd, Tb, Dy, Ho, Er)
;
_journal_name_full 'Inorganic Chemistry'
_journal_page_first 10555
_journal_page_last 10557
_journal_paper_doi 10.1021/ic201944s
_journal_volume 50
_journal_year 2011
_chemical_formula_moiety 'C28 H30 Cu2 Er N4 O16, C H4 O, N O3'
_chemical_formula_sum 'C29 H34 Cu2 Er N5 O20'
_chemical_formula_weight 1066.96
_space_group_IT_number 2
_symmetry_cell_setting triclinic
_symmetry_Int_Tables_number 2
_symmetry_space_group_name_Hall '-P 1'
_symmetry_space_group_name_H-M 'P -1'
_atom_sites_solution_hydrogens geom
_atom_sites_solution_primary direct
_atom_sites_solution_secondary difmap
_cell_angle_alpha 94.867(16)
_cell_angle_beta 102.858(15)
_cell_angle_gamma 101.758(15)
_cell_formula_units_Z 2
_cell_length_a 9.628(3)
_cell_length_b 13.661(5)
_cell_length_c 13.975(5)
_cell_measurement_reflns_used 23142
_cell_measurement_temperature 100.
_cell_measurement_theta_max 27.53
_cell_measurement_theta_min 3.02
_cell_volume 1738.0(11)
_computing_cell_refinement PROCESS-AUTO
_computing_data_collection PROCESS-AUTO
_computing_data_reduction PROCESS-AUTO
_computing_molecular_graphics 'CrystalStructure 4.0'
_computing_publication_material 'CrystalStructure 4.0 (Rigaku, 2010)'
_computing_structure_refinement 'CRYSTALS (Carruthers, et al., 1999)'
_computing_structure_solution 'Superflip (Palatinus, et al., 2007)'
_diffrn_ambient_temperature 100.
_diffrn_detector_area_resol_mean 29.412
_diffrn_measured_fraction_theta_full 0.991
_diffrn_measured_fraction_theta_max 0.991
_diffrn_measurement_device_type 'Rigaku Saturn70'
_diffrn_measurement_method \w
_diffrn_radiation_type 'Mo K\a'
_diffrn_radiation_wavelength 0.71073
_diffrn_reflns_av_R_equivalents 0.0526
_diffrn_reflns_limit_h_max 12
_diffrn_reflns_limit_h_min -12
_diffrn_reflns_limit_k_max 17
_diffrn_reflns_limit_k_min -17
_diffrn_reflns_limit_l_max 18
_diffrn_reflns_limit_l_min -17
_diffrn_reflns_number 30020
_diffrn_reflns_theta_full 27.48
_diffrn_reflns_theta_max 27.48
_diffrn_standards_number 0
_exptl_absorpt_coefficient_mu 3.697
_exptl_absorpt_correction_T_max 0.477
_exptl_absorpt_correction_T_min 0.265
_exptl_absorpt_correction_type multi-scan
_exptl_absorpt_process_details 'REQAB (Rigaku, 1998)'
_exptl_crystal_colour Colorless
_exptl_crystal_density_diffrn 2.039
_exptl_crystal_description Prism
_exptl_crystal_F_000 1058.00
_exptl_crystal_size_max 0.49
_exptl_crystal_size_mid 0.48
_exptl_crystal_size_min 0.11
_refine_diff_density_max 3.240
_refine_diff_density_min -3.100
_refine_ls_extinction_coef 68(13)
_refine_ls_extinction_method 'Larson (1970) Crystallographic Computing eq. 22'
_refine_ls_goodness_of_fit_ref 1.139
_refine_ls_hydrogen_treatment constr
_refine_ls_number_parameters 549
_refine_ls_number_reflns 7923
_refine_ls_R_factor_gt 0.0436
_refine_ls_shift/su_max 0.002
_refine_ls_structure_factor_coef Fsqd
_refine_ls_weighting_details 'w = 1/[0.0020Fo^2^ + 1.0000\s(Fo^2^)]/(4Fo^2^)'
_refine_ls_weighting_scheme calc
_refine_ls_wR_factor_ref 0.1409
_reflns_number_gt 6958
_reflns_number_total 7923
_reflns_threshold_expression F^2^>2.0\s(F^2^)
_cod_data_source_file ic201944s_si_002_1.cif
_cod_data_source_block CuErCu
_cod_original_cell_volume 1738.0(10)
_cod_database_code 4326791

loop_
_symmetry_equiv_pos_site_id
_symmetry_equiv_pos_as_xyz
1 +X,+Y,+Z
2 -X,-Y,-Z

loop_
_atom_site_label
_atom_site_type_symbol
_atom_site_fract_x
_atom_site_fract_y
_atom_site_fract_z
_atom_site_U_iso_or_equiv
_atom_site_adp_type
_atom_site_occupancy
_atom_site_symmetry_multiplicity
_atom_site_calc_flag
_atom_site_refinement_flags
Er1 Er 0.75745(2) 0.758590(10) 0.000200(10) 0.00965(8) Uani 1.0 2 d .
Cu1 Cu 0.81547(6) 0.91747(4) 0.23339(4) 0.01107(15) Uani 1.0 2 d .
Cu2 Cu 0.70397(7) 0.60168(5) -0.23462(4) 0.01897(17) Uani 1.0 2 d .
O1 O 0.7215(4) 1.0140(3) 0.2864(3) 0.0180(9) Uani 1.0 2 d .
O2 O 0.6774(4) 0.8835(3) 0.1053(3) 0.0137(8) Uani 1.0 2 d .
O3 O 0.5972(4) 0.6712(3) -0.1613(3) 0.0119(8) Uani 1.0 2 d .
O4 O 0.5404(4) 0.5337(3) -0.3400(3) 0.0236(10) Uani 1.0 2 d .
O5 O 0.8119(5) 0.5240(4) -0.2965(3) 0.0442(13) Uani 1.0 2 d .
O6 O 0.8582(4) 0.6543(3) -0.1172(3) 0.0172(9) Uani 1.0 2 d .
O7 O 0.9068(4) 0.8245(3) 0.1708(3) 0.0120(8) Uani 1.0 2 d .
O8 O 0.9754(4) 0.9722(3) 0.3462(3) 0.0191(9) Uani 1.0 2 d .
O9 O 0.7434(4) 0.8913(3) -0.1025(3) 0.0210(9) Uani 1.0 2 d .
O10 O 0.9579(4) 0.8747(3) -0.0349(3) 0.0249(10) Uani 1.0 2 d .
O11 O 0.9313(5) 0.9749(3) -0.1464(4) 0.0395(13) Uani 1.0 2 d .
O12 O 0.7361(4) 0.5885(3) 0.0362(3) 0.0253(10) Uani 1.0 2 d .
O13 O 0.5923(4) 0.6692(3) 0.0857(3) 0.0252(10) Uani 1.0 2 d .
O14 O 0.5807(4) 0.5141(3) 0.1141(3) 0.0257(10) Uani 1.0 2 d .
O15 O 0.7538(5) 0.7267(6) -0.3257(5) 0.087(3) Uani 1.0 2 d .
O16 O 0.7018(5) 0.8035(3) 0.3139(3) 0.0331(12) Uani 1.0 2 d .
O17 O 0.4785(4) 0.8363(3) 0.3968(3) 0.0306(11) Uani 1.0 2 d .
O18 O 0.5760(5) 0.7514(4) 0.5047(3) 0.0581(15) Uani 1.0 2 d .
O19 O 0.3466(5) 0.7487(3) 0.4792(3) 0.0414(13) Uani 1.0 2 d .
N1 N 0.4921(4) 0.7914(3) -0.0573(3) 0.0117(10) Uani 1.0 2 d .
N2 N 1.0169(4) 0.7121(3) 0.0630(3) 0.0107(10) Uani 1.0 2 d .
N3 N 0.8799(5) 0.9171(3) -0.0974(4) 0.0179(11) Uani 1.0 2 d .
N4 N 0.6333(5) 0.5875(3) 0.0812(3) 0.0150(10) Uani 1.0 2 d .
N5 N 0.4658(5) 0.7800(4) 0.4599(4) 0.0277(13) Uani 1.0 2 d .
C1 C 0.5163(6) 1.0685(4) 0.3180(4) 0.0218(14) Uani 1.0 2 d .
C2 C 0.5865(6) 1.0095(4) 0.2556(4) 0.0167(12) Uani 1.0 2 d .
C3 C 0.4985(5) 0.9522(4) 0.1650(4) 0.0150(12) Uani 1.0 2 d .
C4 C 0.5462(5) 0.8987(4) 0.0967(4) 0.0120(11) Uani 1.0 2 d .
C5 C 0.4443(5) 0.8541(4) -0.0008(4) 0.0123(11) Uani 1.0 2 d .
C6 C 0.3086(5) 0.8785(4) -0.0309(4) 0.0147(12) Uani 1.0 2 d .
C7 C 0.2200(5) 0.8358(4) -0.1238(4) 0.0173(12) Uani 1.0 2 d .
C8 C 0.2686(5) 0.7701(4) -0.1812(4) 0.0171(12) Uani 1.0 2 d .
C9 C 0.4052(5) 0.7493(4) -0.1464(4) 0.0128(11) Uani 1.0 2 d .
C10 C 0.4667(5) 0.6806(4) -0.2053(4) 0.0142(11) Uani 1.0 2 d .
C11 C 0.3860(6) 0.6340(4) -0.2974(4) 0.0185(13) Uani 1.0 2 d .
C12 C 0.4222(6) 0.5610(4) -0.3604(4) 0.0187(12) Uani 1.0 2 d .
C13 C 0.3175(6) 0.5162(4) -0.4566(4) 0.0246(14) Uani 1.0 2 d .
C14 C 1.0008(7) 0.4478(5) -0.3207(5) 0.0321(16) Uani 1.0 2 d .
C15 C 0.9371(6) 0.5111(4) -0.2571(4) 0.0252(14) Uani 1.0 2 d .
C16 C 1.0158(6) 0.5534(4) -0.1601(4) 0.0197(13) Uani 1.0 2 d .
C17 C 0.9742(5) 0.6177(4) -0.0977(4) 0.0144(12) Uani 1.0 2 d .
C18 C 1.0686(5) 0.6533(4) 0.0050(4) 0.0130(11) Uani 1.0 2 d .
C19 C 1.2026(5) 0.6262(4) 0.0370(4) 0.0166(12) Uani 1.0 2 d .
C20 C 1.2824(5) 0.6587(4) 0.1326(4) 0.0204(13) Uani 1.0 2 d .
C21 C 1.2306(5) 0.7204(4) 0.1934(4) 0.0191(12) Uani 1.0 2 d .
C22 C 1.0974(5) 0.7459(4) 0.1552(4) 0.0139(11) Uani 1.0 2 d .
C23 C 1.0372(5) 0.8150(4) 0.2151(4) 0.0136(11) Uani 1.0 2 d .
C24 C 1.1195(6) 0.8623(4) 0.3059(4) 0.0172(12) Uani 1.0 2 d .
C25 C 1.0882(5) 0.9382(4) 0.3667(4) 0.0173(12) Uani 1.0 2 d .
C26 C 1.2003(6) 0.9869(5) 0.4608(4) 0.0299(15) Uani 1.0 2 d .
C27 C 0.8399(15) 0.8016(11) -0.3140(12) 0.217(9) Uani 1.0 2 d .
C28 C 0.7118(8) 0.7041(5) 0.3216(5) 0.0426(19) Uani 1.0 2 d .
C29 C 0.0214(10) 0.6794(12) 0.5887(9) 0.183(6) Uani 1.0 2 d .
O20 O 0.0292(14) 0.7783(10) 0.5868(16) 0.429(11) Uani 1.0 2 d .
H1 H 0.5902 1.1201 0.3632 0.0266 Uiso 1.0 2 calc R
H2 H 0.4488 1.0992 0.2763 0.0267 Uiso 1.0 2 calc R
H3 H 0.4647 1.0241 0.3548 0.0265 Uiso 1.0 2 calc R
H4 H 0.3989 0.9505 0.1510 0.0214 Uiso 1.0 2 calc R
H5 H 0.2784 0.9225 0.0102 0.0214 Uiso 1.0 2 calc R
H6 H 0.1297 0.8511 -0.1465 0.0214 Uiso 1.0 2 calc R
H7 H 0.2108 0.7399 -0.2433 0.0218 Uiso 1.0 2 calc R
H8 H 0.2981 0.6523 -0.3215 0.0221 Uiso 1.0 2 calc R
H9 H 0.2214 0.4934 -0.4463 0.0279 Uiso 1.0 2 calc R
H10 H 0.3154 0.5661 -0.5010 0.0277 Uiso 1.0 2 calc R
H11 H 0.3478 0.4600 -0.4849 0.0277 Uiso 1.0 2 calc R
H12 H 1.0103 0.4781 -0.3791 0.0389 Uiso 1.0 2 calc R
H13 H 1.0955 0.4428 -0.2841 0.0388 Uiso 1.0 2 calc R
H14 H 0.9377 0.3816 -0.3395 0.0386 Uiso 1.0 2 calc R
H15 H 1.1041 0.5356 -0.1362 0.0247 Uiso 1.0 2 calc R
H16 H 1.2366 0.5866 -0.0059 0.0214 Uiso 1.0 2 calc R
H17 H 1.3701 0.6399 0.1562 0.0243 Uiso 1.0 2 calc R
H18 H 1.2828 0.7441 0.2585 0.0227 Uiso 1.0 2 calc R
H19 H 1.2058 0.8422 0.3303 0.0215 Uiso 1.0 2 calc R
H20 H 1.1567 0.9788 0.5159 0.0349 Uiso 1.0 2 calc R
H21 H 1.2819 0.9555 0.4690 0.0348 Uiso 1.0 2 calc R
H22 H 1.2335 1.0576 0.4577 0.0347 Uiso 1.0 2 calc R
H23 H 0.9375 0.8003 -0.2796 0.2119 Uiso 1.0 2 calc R
H24 H 0.8434 0.8363 -0.3706 0.2119 Uiso 1.0 2 calc R
H25 H 0.7958 0.8361 -0.2704 0.2119 Uiso 1.0 2 calc R
H26 H 0.7987 0.6936 0.3037 0.0518 Uiso 1.0 2 calc R
H27 H 0.7165 0.6916 0.3887 0.0517 Uiso 1.0 2 calc R
H28 H 0.6277 0.6587 0.2782 0.0517 Uiso 1.0 2 calc R
H29 H 0.6835 0.7200 -0.3850 0.1019 Uiso 1.0 2 calc R
H30 H 0.6374 0.8258 0.3465 0.0449 Uiso 1.0 2 calc R
H31 H 0.0261 0.6503 0.5248 0.1996 Uiso 1.0 2 calc R
H32 H 0.1012 0.6686 0.6385 0.1996 Uiso 1.0 2 calc R
H33 H -0.0696 0.6480 0.6022 0.1995 Uiso 1.0 2 calc R
H34 H 0.0189 0.8072 0.6492 0.4404 Uiso 1.0 2 calc R

loop_
_atom_site_aniso_label
_atom_site_aniso_U_11
_atom_site_aniso_U_22
_atom_site_aniso_U_33
_atom_site_aniso_U_12
_atom_site_aniso_U_13
_atom_site_aniso_U_23
Er1 0.00961(15) 0.01069(15) 0.00876(16) 0.00334(9) 0.00174(9) 0.00089(9)
Cu1 0.0105(3) 0.0134(3) 0.0089(3) 0.0050(3) 0.0004(2) -0.0013(2)
Cu2 0.0188(3) 0.0292(4) 0.0095(3) 0.0138(3) 0.0000(3) -0.0050(3)
O1 0.0197(17) 0.0188(17) 0.0157(17) 0.0107(14) 0.0004(13) -0.0010(13)
O2 0.0121(15) 0.0164(16) 0.0110(16) 0.0048(13) -0.0012(12) -0.0006(13)
O3 0.0097(15) 0.0119(15) 0.0126(17) 0.0019(12) 0.0013(13) -0.0020(13)
O4 0.0224(18) 0.031(2) 0.0153(19) 0.0094(16) -0.0000(15) -0.0067(15)
O5 0.039(3) 0.075(4) 0.019(2) 0.042(3) -0.0073(18) -0.016(2)
O6 0.0154(16) 0.0230(18) 0.0119(17) 0.0077(14) -0.0011(13) -0.0006(14)
O7 0.0110(15) 0.0114(15) 0.0139(17) 0.0032(12) 0.0034(13) 0.0002(13)
O8 0.0120(16) 0.0283(19) 0.0132(17) 0.0045(14) -0.0014(13) -0.0059(14)
O9 0.0124(15) 0.0193(17) 0.029(2) -0.0001(13) 0.0012(14) 0.0069(15)
O10 0.0143(16) 0.0270(19) 0.036(3) 0.0070(15) 0.0051(15) 0.0173(16)
O11 0.034(3) 0.033(3) 0.056(3) 0.0021(18) 0.017(2) 0.036(3)
O12 0.0255(18) 0.0159(17) 0.041(3) 0.0080(14) 0.0170(17) 0.0086(16)
O13 0.0301(19) 0.0179(18) 0.036(3) 0.0060(15) 0.0228(17) 0.0092(16)
O14 0.037(2) 0.0165(18) 0.025(2) -0.0003(16) 0.0117(16) 0.0100(15)
O15 0.020(3) 0.135(6) 0.099(5) -0.009(3) -0.005(3) 0.099(5)
O16 0.047(3) 0.026(2) 0.040(3) 0.0124(19) 0.031(2) 0.0117(18)
O17 0.0233(19) 0.035(3) 0.031(3) 0.0045(17) 0.0037(16) 0.0036(18)
O18 0.054(3) 0.084(4) 0.037(3) 0.032(3) -0.008(2) 0.024(3)
O19 0.052(3) 0.030(3) 0.047(3) 0.003(2) 0.025(2) 0.0105(19)
N1 0.0132(19) 0.0125(19) 0.011(2) 0.0049(16) 0.0037(16) 0.0023(15)
N2 0.0124(19) 0.0100(18) 0.011(2) 0.0024(15) 0.0034(16) 0.0042(15)
N3 0.015(2) 0.017(2) 0.023(3) 0.0062(17) 0.0062(17) 0.0014(17)
N4 0.0151(19) 0.0111(19) 0.018(2) 0.0037(16) 0.0025(16) -0.0017(16)
N5 0.024(3) 0.024(3) 0.030(3) 0.0080(19) -0.003(2) -0.005(2)
C1 0.021(3) 0.025(3) 0.020(3) 0.016(3) 0.000(2) -0.005(2)
C2 0.020(3) 0.014(3) 0.016(3) 0.0054(19) 0.0028(19) 0.0022(18)
C3 0.012(3) 0.017(3) 0.016(3) 0.0073(19) 0.0020(18) -0.0008(19)
C4 0.010(2) 0.014(3) 0.011(3) 0.0010(17) 0.0006(17) 0.0021(17)
C5 0.013(2) 0.013(3) 0.011(3) 0.0004(17) 0.0041(18) 0.0012(17)
C6 0.012(2) 0.015(3) 0.018(3) 0.0054(18) 0.0043(18) 0.0039(18)
C7 0.010(2) 0.020(3) 0.019(3) 0.0036(18) -0.0017(18) -0.0008(19)
C8 0.015(3) 0.020(3) 0.012(3) 0.0038(19) -0.0032(18) -0.0025(19)
C9 0.011(2) 0.015(3) 0.011(3) 0.0008(18) 0.0014(17) 0.0010(18)
C10 0.012(3) 0.011(3) 0.018(3) -0.0001(18) 0.0022(18) 0.0056(18)
C11 0.021(3) 0.019(3) 0.015(3) 0.009(2) 0.001(2) -0.0011(19)
C12 0.020(3) 0.020(3) 0.011(3) 0.001(2) -0.0011(19) 0.0005(19)
C13 0.028(3) 0.027(3) 0.014(3) 0.006(3) -0.001(2) -0.007(2)
C14 0.035(4) 0.035(4) 0.027(3) 0.024(3) -0.003(3) -0.006(3)
C15 0.029(3) 0.033(3) 0.017(3) 0.016(3) 0.006(3) 0.002(3)
C16 0.016(3) 0.024(3) 0.021(3) 0.010(2) 0.006(2) 0.002(2)
C17 0.015(3) 0.011(2) 0.018(3) 0.0015(18) 0.0040(19) 0.0045(18)
C18 0.014(3) 0.009(2) 0.016(3) 0.0031(17) 0.0025(18) 0.0016(18)
C19 0.015(3) 0.015(3) 0.021(3) 0.0077(18) 0.0035(19) 0.0006(19)
C20 0.011(3) 0.025(3) 0.025(3) 0.010(2) -0.0004(19) -0.002(2)
C21 0.013(3) 0.023(3) 0.018(3) 0.0041(19) -0.0013(19) -0.000(2)
C22 0.011(2) 0.013(3) 0.019(3) 0.0045(18) 0.0024(18) 0.0030(18)
C23 0.011(2) 0.013(3) 0.017(3) 0.0021(17) 0.0032(18) 0.0021(18)
C24 0.015(3) 0.021(3) 0.016(3) 0.008(2) 0.0019(19) 0.0052(19)
C25 0.013(3) 0.024(3) 0.011(3) 0.0047(19) -0.0029(18) -0.0004(19)
C26 0.024(3) 0.047(4) 0.016(3) 0.016(3) -0.005(3) -0.008(3)
C27 0.111(12) 0.32(3) 0.200(18) 0.003(14) -0.008(12) 0.155(17)
C28 0.048(4) 0.038(4) 0.044(4) 0.010(3) 0.006(3) 0.027(3)
C29 0.045(6) 0.316(17) 0.138(11) 0.089(9) -0.045(6) -0.184(12)
O20 0.179(12) 0.250(15) 0.77(4) -0.045(11) -0.097(17) 0.40(3)

loop_
_atom_type_symbol
_atom_type_description
_atom_type_scat_dispersion_real
_atom_type_scat_dispersion_imag
_atom_type_scat_source
C C 0.003 0.002
;
International Tables for Crystallography
(1992, Vol. C, Tables 4.2.6.8 and 6.1.1.4)
;
H H 0.000 0.000
;
International Tables for Crystallography
(1992, Vol. C, Table 6.1.1.4)
;
N N 0.006 0.003
;
International Tables for Crystallography
(1992, Vol. C, Tables 4.2.6.8 and 6.1.1.4)
;
O O 0.011 0.006
;
International Tables for Crystallography
(1992, Vol. C, Tables 4.2.6.8 and 6.1.1.4)
;
Cu Cu 0.320 1.265
;
International Tables for Crystallography
(1992, Vol. C, Tables 4.2.6.8 and 6.1.1.4)
;
Er Er -0.259 4.958
;
International Tables for Crystallography
(1992, Vol. C, Tables 4.2.6.8 and 6.1.1.4)
;

loop_
_geom_angle_atom_site_label_1
_geom_angle_atom_site_label_2
_geom_angle_atom_site_label_3
_geom_angle
_geom_angle_publ_flag
O2 Er1 O3 121.25(11) yes
O2 Er1 O6 171.33(11) yes
O2 Er1 O7 60.55(11) yes
O2 Er1 O9 78.53(12) yes
O2 Er1 O10 97.30(12) yes
O2 Er1 O12 119.86(13) yes
O2 Er1 O13 70.92(12) yes
O2 Er1 N1 60.42(11) yes
O2 Er1 N2 120.45(11) yes
O3 Er1 O6 59.86(11) yes
O3 Er1 O7 172.23(11) yes
O3 Er1 O9 75.85(11) yes
O3 Er1 O10 106.98(12) yes
O3 Er1 O12 81.78(11) yes
O3 Er1 O13 90.57(11) yes
O3 Er1 N1 60.90(12) yes
O3 Er1 N2 118.28(12) yes
O6 Er1 O7 119.67(11) yes
O6 Er1 O9 93.89(12) yes
O6 Er1 O10 74.58(12) yes
O6 Er1 O12 68.58(13) yes
O6 Er1 O13 117.69(12) yes
O6 Er1 N1 120.41(11) yes
O6 Er1 N2 59.49(11) yes
O7 Er1 O9 111.75(10) yes
O7 Er1 O10 79.72(12) yes
O7 Er1 O12 90.86(11) yes
O7 Er1 O13 82.94(11) yes
O7 Er1 N1 119.89(12) yes
O7 Er1 N2 60.25(12) yes
O9 Er1 O10 52.67(11) yes
O9 Er1 O12 156.60(11) yes
O9 Er1 O13 133.25(12) yes
O9 Er1 N1 65.89(12) yes
O9 Er1 N2 118.44(12) yes
O10 Er1 O12 130.59(13) yes
O10 Er1 O13 162.32(11) yes
O10 Er1 N1 117.99(13) yes
O10 Er1 N2 66.44(12) yes
O12 Er1 O13 52.72(13) yes
O12 Er1 N1 108.77(12) yes
O12 Er1 N2 66.88(12) yes
O13 Er1 N1 68.41(13) yes
O13 Er1 N2 107.48(13) yes
N1 Er1 N2 175.55(12) yes
O1 Cu1 O2 95.79(14) yes
O1 Cu1 O7 175.72(15) yes
O1 Cu1 O8 84.96(15) yes
O1 Cu1 O16 87.94(16) yes
O2 Cu1 O7 80.95(14) yes
O2 Cu1 O8 167.47(15) yes
O2 Cu1 O16 98.69(14) yes
O7 Cu1 O8 97.62(15) yes
O7 Cu1 O16 95.27(15) yes
O8 Cu1 O16 93.83(15) yes
O3 Cu2 O4 96.85(16) yes
O3 Cu2 O5 174.00(17) yes
O3 Cu2 O6 81.58(14) yes
O3 Cu2 O15 94.7(2) yes
O4 Cu2 O5 85.03(17) yes
O4 Cu2 O6 171.26(16) yes
O4 Cu2 O15 90.06(17) yes
O5 Cu2 O6 95.69(16) yes
O5 Cu2 O15 91.0(3) yes
O6 Cu2 O15 98.64(16) yes
Cu1 O1 C2 122.1(3) yes
Er1 O2 Cu1 108.84(15) yes
Er1 O2 C4 128.0(3) yes
Cu1 O2 C4 119.0(3) yes
Er1 O3 Cu2 110.73(14) yes
Er1 O3 C10 128.7(3) yes
Cu2 O3 C10 119.5(3) yes
Cu2 O4 C12 123.6(4) yes
Cu2 O5 C15 125.5(4) yes
Er1 O6 Cu2 107.79(15) yes
Er1 O6 C17 128.8(3) yes
Cu2 O6 C17 121.1(3) yes
Er1 O7 Cu1 109.65(14) yes
Er1 O7 C23 130.0(3) yes
Cu1 O7 C23 119.7(3) yes
Cu1 O8 C25 123.5(3) yes
Er1 O9 N3 96.3(3) yes
Er1 O10 N3 96.5(3) yes
Er1 O12 N4 96.5(3) yes
Er1 O13 N4 97.1(3) yes
Cu2 O15 C27 135.6(9) yes
Cu1 O16 C28 129.9(5) yes
Er1 N1 C5 120.9(3) yes
Er1 N1 C9 120.7(4) yes
C5 N1 C9 118.4(4) yes
Er1 N2 C18 121.8(3) yes
Er1 N2 C22 120.3(4) yes
C18 N2 C22 117.9(4) yes
O9 N3 O10 113.8(4) yes
O9 N3 O11 123.6(5) yes
O10 N3 O11 122.5(5) yes
O12 N4 O13 113.7(4) yes
O12 N4 O14 122.4(5) yes
O13 N4 O14 123.9(5) yes
O17 N5 O18 119.3(5) yes
O17 N5 O19 121.7(5) yes
O18 N5 O19 118.9(5) yes
O1 C2 C1 117.8(4) yes
O1 C2 C3 123.7(5) yes
C1 C2 C3 118.5(5) yes
C2 C3 C4 126.2(5) yes
O2 C4 C3 127.0(4) yes
O2 C4 C5 113.4(4) yes
C3 C4 C5 119.6(5) yes
N1 C5 C4 115.7(4) yes
N1 C5 C6 122.8(4) yes
C4 C5 C6 121.5(5) yes
C5 C6 C7 118.6(5) yes
C6 C7 C8 118.5(5) yes
C7 C8 C9 119.8(4) yes
N1 C9 C8 122.0(5) yes
N1 C9 C10 115.2(4) yes
C8 C9 C10 122.9(4) yes
O3 C10 C9 114.4(4) yes
O3 C10 C11 126.2(5) yes
C9 C10 C11 119.5(5) yes
C10 C11 C12 127.1(5) yes
O4 C12 C11 123.2(4) yes
O4 C12 C13 117.7(5) yes
C11 C12 C13 119.1(5) yes
O5 C15 C14 115.9(5) yes
O5 C15 C16 123.5(6) yes
C14 C15 C16 120.6(5) yes
C15 C16 C17 126.0(5) yes
O6 C17 C16 126.9(4) yes
O6 C17 C18 113.8(5) yes
C16 C17 C18 119.3(5) yes
N2 C18 C17 115.7(4) yes
N2 C18 C19 122.8(4) yes
C17 C18 C19 121.5(5) yes
C18 C19 C20 119.0(5) yes
C19 C20 C21 118.8(5) yes
C20 C21 C22 118.7(5) yes
N2 C22 C21 122.8(5) yes
N2 C22 C23 115.4(4) yes
C21 C22 C23 121.8(4) yes
O7 C23 C22 113.7(4) yes
O7 C23 C24 126.8(5) yes
C22 C23 C24 119.5(5) yes
C23 C24 C25 127.2(5) yes
O8 C25 C24 124.6(4) yes
O8 C25 C26 116.6(5) yes
C24 C25 C26 118.7(5) yes
Cu2 O15 H29 113.120 no
C27 O15 H29 111.011 no
Cu1 O16 H30 115.152 no
C28 O16 H30 114.916 no
C2 C1 H1 109.505 no
C2 C1 H2 109.567 no
C2 C1 H3 109.436 no
H1 C1 H2 109.440 no
H1 C1 H3 109.440 no
H2 C1 H3 109.439 no
C2 C3 H4 116.907 no
C4 C3 H4 116.940 no
C5 C6 H5 120.723 no
C7 C6 H5 120.702 no
C6 C7 H6 120.801 no
C8 C7 H6 120.677 no
C7 C8 H7 120.176 no
C9 C8 H7 120.046 no
C10 C11 H8 116.516 no
C12 C11 H8 116.394 no
C12 C13 H9 109.598 no
C12 C13 H10 109.411 no
C12 C13 H11 109.490 no
H9 C13 H10 109.438 no
H9 C13 H11 109.444 no
H10 C13 H11 109.446 no
C15 C14 H12 109.913 no
C15 C14 H13 109.248 no
C15 C14 H14 109.338 no
H12 C14 H13 109.444 no
H12 C14 H14 109.438 no
H13 C14 H14 109.446 no
C15 C16 H15 116.929 no
C17 C16 H15 117.038 no
C18 C19 H16 120.522 no
C20 C19 H16 120.500 no
C19 C20 H17 120.572 no
C21 C20 H17 120.603 no
C20 C21 H18 120.768 no
C22 C21 H18 120.545 no
C23 C24 H19 116.412 no
C25 C24 H19 116.436 no
C25 C26 H20 109.171 no
C25 C26 H21 109.624 no
C25 C26 H22 109.703 no
H20 C26 H21 109.444 no
H20 C26 H22 109.441 no
H21 C26 H22 109.445 no
O15 C27 H23 115.827 no
O15 C27 H24 117.087 no
O15 C27 H25 94.319 no
H23 C27 H24 109.448 no
H23 C27 H25 109.446 no
H24 C27 H25 109.440 no
O16 C28 H26 109.249 no
O16 C28 H27 109.335 no
O16 C28 H28 109.914 no
H26 C28 H27 109.447 no
H26 C28 H28 109.439 no
H27 C28 H28 109.442 no
O20 C29 H31 108.064 no
O20 C29 H32 110.778 no
O20 C29 H33 109.650 no
H31 C29 H32 109.442 no
H31 C29 H33 109.438 no
H32 C29 H33 109.443 no
C29 O20 H34 108.487 no

loop_
_geom_bond_atom_site_label_1
_geom_bond_atom_site_label_2
_geom_bond_distance
_geom_bond_publ_flag
Er1 O2 2.505(4) yes
Er1 O3 2.479(3) yes
Er1 O6 2.557(4) yes
Er1 O7 2.479(3) yes
Er1 O9 2.413(4) yes
Er1 O10 2.405(4) yes
Er1 O12 2.397(4) yes
Er1 O13 2.398(4) yes
Er1 N1 2.643(4) yes
Er1 N2 2.680(4) yes
Cu1 O1 1.931(4) yes
Cu1 O2 1.933(3) yes
Cu1 O7 1.939(4) yes
Cu1 O8 1.914(3) yes
Cu1 O16 2.244(5) yes
Cu2 O3 1.926(4) yes
Cu2 O4 1.910(3) yes
Cu2 O5 1.910(5) yes
Cu2 O6 1.922(3) yes
Cu2 O15 2.253(8) yes
O1 C2 1.262(6) yes
O2 C4 1.303(6) yes
O3 C10 1.307(6) yes
O4 C12 1.250(7) yes
O5 C15 1.264(7) yes
O6 C17 1.299(6) yes
O7 C23 1.307(6) yes
O8 C25 1.252(7) yes
O9 N3 1.273(6) yes
O10 N3 1.278(6) yes
O11 N3 1.193(7) yes
O12 N4 1.283(6) yes
O13 N4 1.260(6) yes
O14 N4 1.204(6) yes
O15 C27 1.151(15) yes
O16 C28 1.392(8) yes
O17 N5 1.228(7) yes
O18 N5 1.259(7) yes
O19 N5 1.237(7) yes
N1 C5 1.333(7) yes
N1 C9 1.341(6) yes
N2 C18 1.335(7) yes
N2 C22 1.335(6) yes
C1 C2 1.494(9) yes
C2 C3 1.421(6) yes
C3 C4 1.367(8) yes
C4 C5 1.488(6) yes
C5 C6 1.397(7) yes
C6 C7 1.388(6) yes
C7 C8 1.372(8) yes
C8 C9 1.392(7) yes
C9 C10 1.490(8) yes
C10 C11 1.371(7) yes
C11 C12 1.422(8) yes
C12 C13 1.485(6) yes
C14 C15 1.498(10) yes
C15 C16 1.406(7) yes
C16 C17 1.365(8) yes
C17 C18 1.498(6) yes
C18 C19 1.403(7) yes
C19 C20 1.370(7) yes
C20 C21 1.385(8) yes
C21 C22 1.400(7) yes
C22 C23 1.495(8) yes
C23 C24 1.364(6) yes
C24 C25 1.407(8) yes
C25 C26 1.504(7) yes
C29 O20 1.34(2) yes
O15 H29 0.930 no
O16 H30 0.930 no
C1 H1 0.960 no
C1 H2 0.960 no
C1 H3 0.960 no
C3 H4 0.930 no
C6 H5 0.930 no
C7 H6 0.930 no
C8 H7 0.930 no
C11 H8 0.930 no
C13 H9 0.960 no
C13 H10 0.960 no
C13 H11 0.960 no
C14 H12 0.960 no
C14 H13 0.960 no
C14 H14 0.960 no
C16 H15 0.930 no
C19 H16 0.930 no
C20 H17 0.930 no
C21 H18 0.930 no
C24 H19 0.930 no
C26 H20 0.960 no
C26 H21 0.960 no
C26 H22 0.960 no
C27 H23 0.960 no
C27 H24 0.960 no
C27 H25 0.960 no
C28 H26 0.960 no
C28 H27 0.960 no
C28 H28 0.960 no
C29 H31 0.960 no
C29 H32 0.960 no
C29 H33 0.960 no
O20 H34 0.960 no

loop_
_geom_contact_atom_site_label_1
_geom_contact_atom_site_label_2
_geom_contact_distance
_geom_contact_publ_flag
_geom_contact_site_symmetry_2
Cu1 C3 3.134(5) no .
Cu1 C24 3.142(6) no .
Cu2 C11 3.124(6) no .
Cu2 C16 3.173(6) no .
O1 C4 2.928(5) no .
O2 C2 2.993(7) no .
O3 C12 3.003(6) no .
O4 C10 2.934(7) no .
O5 C17 2.907(6) no .
O6 N3 3.537(6) no .
O6 C15 2.974(7) no .
O6 C27 3.537(17) no .
O7 C25 3.000(5) no .
O7 C28 3.430(9) no .
O8 C23 2.943(7) no .
O9 C5 3.452(7) no .
O9 C9 3.329(6) no .
O9 C10 3.452(5) no .
O9 C27 3.490(18) no .
O10 C17 3.589(6) no .
O10 C18 3.453(6) no .
O10 C22 3.482(6) no .
O11 C27 3.026(16) no .
O12 C17 3.252(7) no .
O12 C18 3.280(6) no .
O13 O16 3.371(5) no .
O13 C4 3.250(6) no .
O13 C5 3.330(6) no .
O13 C28 3.200(8) no .
O14 C28 3.536(7) no .
O15 C10 3.523(8) no .
O15 C12 3.425(7) no .
O16 C2 3.328(7) no .
O16 C3 3.580(7) no .
O16 C4 3.547(7) no .
N1 C7 2.784(7) no .
N2 C20 2.790(7) no .
N3 C27 3.198(17) no .
N4 C28 3.446(8) no .
C3 C6 2.899(7) no .
C5 C8 2.712(6) no .
C6 C9 2.727(8) no .
C8 C11 2.921(8) no .
C16 C19 2.901(7) no .
C18 C21 2.718(7) no .
C19 C22 2.718(8) no .
C21 C24 2.907(8) no .
Cu1 O11 3.122(5) no 2_775
O1 C7 3.253(7) no 2_675
O1 C8 3.398(6) no 2_675
O1 C26 3.446(7) no 2_776
O1 O20 3.380(13) no 2_676
O2 C6 3.483(6) no 2_675
O3 O14 2.966(5) no 2_665
O4 C13 3.493(7) no 2_664
O5 C13 3.353(7) no 2_664
O5 C29 3.380(14) no 1_654
O7 O11 2.951(5) no 2_775
O8 O11 3.211(7) no 2_775
O8 C26 3.552(8) no 2_776
O8 C27 3.356(15) no 2_775
O8 O20 3.469(15) no 2_676
O9 C3 3.492(7) no 2_675
O10 O10 3.359(5) no 2_775
O10 O11 2.967(6) no 2_775
O10 N3 3.155(5) no 2_775
O10 C6 3.355(6) no 1_655
O10 C7 3.166(7) no 1_655
O11 Cu1 3.122(5) no 2_775
O11 O7 2.951(5) no 2_775
O11 O8 3.211(7) no 2_775
O11 O10 2.967(6) no 2_775
O11 N3 3.520(6) no 2_775
O11 C23 3.081(7) no 2_775
O11 C24 3.309(7) no 2_775
O11 C25 3.373(7) no 2_775
O12 O14 3.254(5) no 2_665
O12 C19 3.234(6) no 2_765
O13 O14 3.448(5) no 2_665
O13 C19 3.575(6) no 1_455
O13 C20 3.172(7) no 1_455
O14 O3 2.966(5) no 2_665
O14 O12 3.254(5) no 2_665
O14 O13 3.448(5) no 2_665
O14 O14 3.175(5) no 2_665
O14 N4 3.051(5) no 2_665
O14 C10 3.041(6) no 2_665
O14 C11 3.396(7) no 2_665
O15 O18 2.688(8) no 1_554
O15 C29 3.225(14) no 1_654
O15 O20 3.138(19) no 1_654
O16 O17 2.753(7) no .
O16 O18 3.240(7) no .
O16 N5 3.363(8) no .
O17 O16 2.753(7) no .
O17 C1 3.422(7) no .
O17 C2 3.359(7) no .
O17 C21 3.310(6) no 1_455
O17 C24 3.509(7) no 1_455
O17 C26 3.572(6) no 2_776
O17 C28 3.433(9) no .
O18 O15 2.688(8) no 1_556
O18 O16 3.240(7) no .
O18 C27 3.078(14) no 1_556
O18 C28 3.197(10) no .
O19 C1 3.436(7) no 2_676
O19 C11 3.590(7) no 1_556
O19 C13 3.347(7) no 1_556
O19 C24 3.567(7) no 1_455
N3 O10 3.155(5) no 2_775
N3 O11 3.520(6) no 2_775
N3 N3 3.450(6) no 2_775
N4 O14 3.051(5) no 2_665
N4 N4 3.382(5) no 2_665
N5 O16 3.363(8) no .
N5 C1 3.532(8) no 2_676
C1 O17 3.422(7) no .
C1 O19 3.436(7) no 2_676
C1 N5 3.532(8) no 2_676
C2 O17 3.359(7) no .
C2 C7 3.451(8) no 2_675
C2 C8 3.398(7) no 2_675
C3 O9 3.492(7) no 2_675
C3 C6 3.583(8) no 2_675
C4 C6 3.373(7) no 2_675
C6 O2 3.483(6) no 2_675
C6 O10 3.355(6) no 1_455
C6 C3 3.583(8) no 2_675
C6 C4 3.373(7) no 2_675
C6 C18 3.596(7) no 1_455
C7 O1 3.253(7) no 2_675
C7 O10 3.166(7) no 1_455
C7 C2 3.451(8) no 2_675
C7 C17 3.508(7) no 1_455
C7 C18 3.467(7) no 1_455
C8 O1 3.398(6) no 2_675
C8 C2 3.398(7) no 2_675
C8 C16 3.509(7) no 1_455
C8 C29 3.501(11) no 1_554
C8 O20 3.561(19) no 1_554
C10 O14 3.041(6) no 2_665
C11 O14 3.396(7) no 2_665
C11 O19 3.590(7) no 1_554
C13 O4 3.493(7) no 2_664
C13 O5 3.353(7) no 2_664
C13 O19 3.347(7) no 1_554
C14 C29 3.491(17) no 1_654
C15 C21 3.526(8) no 2_765
C15 C29 3.384(16) no 1_654
C16 C8 3.509(7) no 1_655
C17 C7 3.508(7) no 1_655
C18 C6 3.596(7) no 1_655
C18 C7 3.467(7) no 1_655
C19 O12 3.234(6) no 2_765
C19 O13 3.575(6) no 1_655
C20 O13 3.172(7) no 1_655
C21 O17 3.310(6) no 1_655
C21 C15 3.526(8) no 2_765
C23 O11 3.081(7) no 2_775
C24 O11 3.309(7) no 2_775
C24 O17 3.509(7) no 1_655
C24 O19 3.567(7) no 1_655
C25 O11 3.373(7) no 2_775
C26 O1 3.446(7) no 2_776
C26 O8 3.552(8) no 2_776
C26 O17 3.572(6) no 2_776
C27 O8 3.356(15) no 2_775
C27 O18 3.078(14) no 1_554
C27 C29 3.09(3) no 1_654
C27 O20 2.58(3) no 1_654
C28 O17 3.433(9) no .
C28 O18 3.197(10) no .
C29 O5 3.380(14) no 1_456
C29 O15 3.225(14) no 1_456
C29 C8 3.501(11) no 1_556
C29 C14 3.491(17) no 1_456
C29 C15 3.384(16) no 1_456
C29 C27 3.09(3) no 1_456
O20 O1 3.380(13) no 2_676
O20 O8 3.469(15) no 2_676
O20 O15 3.138(19) no 1_456
O20 C8 3.561(19) no 1_556
O20 C27 2.58(3) no 1_456
Cu1 H26 3.2748 no .
Cu2 H23 3.3531 no .
Cu2 H25 3.2565 no .
O1 H1 2.4357 no .
O1 H2 3.0618 no .
O1 H3 2.8656 no .
O1 H4 3.1603 no .
O1 H30 2.7923 no .
O2 H4 3.1780 no .
O3 H8 3.1778 no .
O3 H25 3.3440 no .
O3 H29 3.4905 no .
O4 H8 3.1419 no .
O4 H9 3.0140 no .
O4 H10 2.8883 no .
O4 H11 2.4029 no .
O4 H29 2.8274 no .
O5 H12 2.5926 no .
O5 H13 3.1261 no .
O5 H14 2.5882 no .
O5 H15 3.1485 no .
O5 H29 3.3843 no .
O6 H15 3.1745 no .
O6 H23 3.2601 no .
O6 H25 3.4718 no .
O7 H19 3.1749 no .
O7 H26 2.8970 no .
O8 H19 3.1433 no .
O8 H20 2.5958 no .
O8 H21 3.1294 no .
O8 H22 2.5979 no .
O8 H30 3.4568 no .
O9 H25 2.5914 no .
O10 H23 3.4348 no .
O10 H25 3.2610 no .
O11 H23 2.9171 no .
O11 H24 3.3580 no .
O11 H25 2.3929 no .
O13 H26 3.1939 no .
O13 H28 2.6556 no .
O14 H26 3.4291 no .
O14 H28 2.7877 no .
N1 H5 3.2271 no .
N1 H7 3.2199 no .
N2 H16 3.2322 no .
N2 H18 3.2307 no .
N3 H23 3.1054 no .
N3 H25 2.4577 no .
N4 H26 3.2244 no .
N4 H28 2.8582 no .
C1 H4 2.6013 no .
C2 H30 2.9873 no .
C3 H1 3.2742 no .
C3 H2 2.6220 no .
C3 H3 2.8598 no .
C3 H5 2.6064 no .
C3 H30 3.3744 no .
C4 H5 2.6904 no .
C5 H4 2.5692 no .
C5 H6 3.2428 no .
C6 H4 2.5367 no .
C6 H7 3.2184 no .
C8 H5 3.2193 no .
C8 H8 2.5325 no .
C9 H6 3.2364 no .
C9 H8 2.5648 no .
C10 H7 2.7037 no .
C11 H7 2.6237 no .
C11 H9 2.6721 no .
C11 H10 2.8015 no .
C11 H11 3.2872 no .
C11 H29 3.3930 no .
C12 H29 3.0727 no .
C13 H8 2.6002 no .
C14 H15 2.6315 no .
C16 H12 3.1312 no .
C16 H13 2.5480 no .
C16 H14 3.1307 no .
C16 H16 2.6018 no .
C17 H16 2.7010 no .
C18 H15 2.5659 no .
C18 H17 3.2362 no .
C19 H15 2.5067 no .
C19 H18 3.2178 no .
C21 H16 3.2183 no .
C21 H19 2.5117 no .
C22 H17 3.2436 no .
C22 H19 2.5621 no .
C23 H18 2.7012 no .
C23 H26 3.1010 no .
C24 H18 2.6149 no .
C24 H20 3.1280 no .
C24 H21 2.5243 no .
C24 H22 3.1029 no .
C24 H26 3.4494 no .
C26 H19 2.5910 no .
H1 H4 3.4950 no .
H2 H4 2.4592 no .
H3 H4 2.8230 no .
H3 H30 3.4622 no .
H4 H5 2.0102 no .
H5 H6 2.3395 no .
H6 H7 2.3142 no .
H7 H8 1.9818 no .
H8 H9 2.5357 no .
H8 H10 2.7331 no .
H8 H11 3.5107 no .
H12 H15 3.2942 no .
H13 H15 2.3063 no .
H14 H15 3.2636 no .
H15 H16 1.9534 no .
H16 H17 2.3148 no .
H17 H18 2.3347 no .
H18 H19 1.9648 no .
H19 H20 3.2438 no .
H19 H21 2.2557 no .
H19 H22 3.2369 no .
H23 H29 2.5265 no .
H24 H29 1.9364 no .
H25 H29 2.0854 no .
H26 H30 2.7216 no .
H27 H30 2.1995 no .
H28 H30 2.3734 no .
H31 H34 2.6641 no .
H32 H34 2.2018 no .
H33 H34 2.1532 no .
Cu1 H6 3.4643 no 2_675
Cu1 H20 3.5971 no 2_776
Cu2 H17 3.5505 no 2_765
Cu2 H33 3.4999 no 1_654
O1 H6 3.1701 no 2_675
O1 H7 3.4227 no 2_675
O1 H20 2.7354 no 2_776
O1 H21 3.4159 no 2_776
O1 H34 3.0265 no 2_676
O2 H5 3.2229 no 2_675
O4 H10 3.2184 no 2_664
O4 H11 2.8858 no 2_664
O4 H27 3.4426 no 2_665
O4 H28 3.0895 no 2_665
O5 H9 3.5195 no 2_664
O5 H10 2.8766 no 2_664
O5 H11 3.1474 no 2_664
O5 H17 3.5503 no 2_765
O5 H32 3.4165 no 1_654
O5 H33 2.5524 no 1_654
O6 H6 3.4683 no 1_655
O8 H20 2.6458 no 2_776
O8 H23 3.3171 no 2_775
O8 H24 2.7792 no 2_775
O8 H25 3.4617 no 2_775
O8 H34 2.9984 no 2_676
O9 H2 2.7373 no 2_675
O9 H4 2.8372 no 2_675
O9 H5 2.8203 no 2_675
O10 H5 2.9303 no 1_655
O10 H6 2.5599 no 1_655
O11 H2 3.5962 no 2_675
O11 H4 3.5204 no 2_675
O11 H5 3.4749 no 2_675
O11 H6 2.7968 no 1_655
O12 H13 3.5834 no 2_765
O12 H15 2.7753 no 2_765
O12 H16 2.4696 no 2_765
O13 H16 3.2972 no 1_455
O13 H17 2.5228 no 1_455
O14 H13 3.3799 no 2_765
O14 H15 3.1972 no 2_765
O14 H16 3.0147 no 2_765
O14 H17 3.0322 no 1_455
O15 H2 3.4860 no 2_675
O15 H11 3.3396 no 2_664
O15 H33 2.5261 no 1_654
O15 H34 2.6767 no 1_654
O16 H20 3.4734 no 2_776
O16 H22 3.4334 no 2_776
O17 H1 3.5853 no 2_676
O17 H3 2.7031 no .
O17 H18 2.4226 no 1_455
O17 H19 2.6032 no 1_455
O17 H21 3.0135 no 1_455
O17 H21 3.3807 no 2_776
O17 H22 3.0466 no 2_776
O17 H27 3.3302 no .
O17 H28 3.5341 no .
O17 H30 1.8454 no .
O18 H1 3.3108 no 2_676
O18 H10 3.1633 no 1_556
O18 H11 3.1263 no 2_665
O18 H22 2.7992 no 2_776
O18 H24 2.7293 no 1_556
O18 H25 3.3339 no 1_556
O18 H27 2.5149 no .
O18 H28 3.4853 no .
O18 H29 1.7933 no 1_556
O18 H30 2.6429 no .
O19 H1 2.5935 no 2_676
O19 H3 3.5951 no 2_676
O19 H8 3.2644 no 1_556
O19 H10 2.4977 no 1_556
O19 H14 3.0845 no 2_665
O19 H18 3.0003 no 1_455
O19 H19 2.7756 no 1_455
O19 H21 3.0223 no 1_455
O19 H29 3.4905 no 1_556
O19 H31 3.3260 no .
N1 H16 3.5659 no 1_455
N3 H2 3.5233 no 2_675
N3 H4 3.5145 no 2_675
N3 H5 3.2151 no 2_675
N3 H6 2.9298 no 1_655
N4 H13 3.5171 no 2_765
N4 H15 3.3007 no 2_765
N4 H16 3.1144 no 2_765
N4 H17 3.1362 no 1_455
N5 H1 2.9307 no 2_676
N5 H3 3.4123 no 2_676
N5 H10 3.1361 no 1_556
N5 H18 2.9105 no 1_455
N5 H19 3.0628 no 1_455
N5 H21 3.2675 no 1_455
N5 H22 3.1782 no 2_776
N5 H27 3.2131 no .
N5 H29 2.9574 no 1_556
N5 H30 2.5580 no .
C1 H21 3.2544 no 2_776
C1 H25 3.4673 no 2_675
C2 H20 3.5464 no 2_776
C4 H5 3.3339 no 2_675
C7 H23 3.0041 no 1_455
C7 H34 3.2733 no 1_554
C8 H1 3.4529 no 2_675
C8 H2 3.5200 no 2_675
C8 H15 3.4468 no 1_455
C8 H23 3.3023 no 1_455
C8 H32 2.7495 no 1_554
C8 H34 3.1330 no 1_554
C9 H2 3.1861 no 2_675
C9 H16 3.4806 no 1_455
C10 H2 3.2505 no 2_675
C11 H1 3.5342 no 2_675
C11 H13 3.4665 no 1_455
C11 H32 2.8373 no 1_554
C12 H11 3.4555 no 2_664
C12 H27 3.3925 no 2_665
C12 H28 3.2868 no 2_665
C13 H11 3.4569 no 2_664
C13 H12 3.3291 no 1_455
C13 H12 3.4842 no 2_664
C13 H27 3.0465 no 2_665
C13 H31 3.4906 no 2_565
C13 H33 3.1221 no 2_565
C14 H8 3.5723 no 1_655
C14 H9 3.0473 no 1_655
C14 H10 3.4382 no 2_664
C14 H26 2.9838 no 2_765
C14 H31 2.9799 no 2_665
C14 H32 3.1155 no 1_654
C14 H33 3.1680 no 1_654
C15 H32 3.0711 no 1_654
C15 H33 2.8274 no 1_654
C16 H7 3.3008 no 1_655
C16 H32 3.5119 no 1_654
C17 H6 3.4288 no 1_655
C20 H28 3.4900 no 1_655
C21 H4 3.3938 no 1_655
C21 H14 3.1252 no 2_765
C22 H14 3.2687 no 2_765
C23 H14 3.3408 no 2_765
C24 H3 3.4836 no 1_655
C24 H14 3.3552 no 2_765
C25 H20 3.4684 no 2_776
C25 H24 3.0086 no 2_775
C25 H25 3.5398 no 2_775
C26 H1 3.4440 no 2_776
C26 H3 3.1960 no 1_655
C26 H24 2.8784 no 2_775
C26 H30 3.4012 no 2_776
C27 H2 3.4504 no 2_675
C27 H6 3.1264 no 1_655
C27 H22 2.9685 no 2_775
C27 H32 3.5315 no 1_654
C27 H33 2.7043 no 1_654
C27 H34 1.8945 no 1_654
C28 H9 3.4260 no 2_665
C28 H11 3.3889 no 2_665
C28 H13 3.0856 no 2_765
C28 H17 3.4691 no 1_455
C29 H7 2.5826 no 1_556
C29 H8 2.7932 no 1_556
C29 H9 3.5504 no 1_556
C29 H9 3.1437 no 2_565
C29 H11 3.5843 no 2_565
C29 H12 2.8084 no 1_456
C29 H12 3.4005 no 2_665
C29 H23 2.7308 no 1_456
C29 H24 3.0953 no 1_456
C29 H29 3.5019 no 1_456
O20 H1 3.5304 no 2_676
O20 H7 2.7763 no 1_556
O20 H8 3.4673 no 1_556
O20 H20 3.1016 no 1_455
O20 H23 2.2590 no 1_456
O20 H24 2.2703 no 1_456
O20 H25 3.4795 no 1_456
O20 H27 3.5228 no 1_455
O20 H29 3.3810 no 1_456
H1 O17 3.5853 no 2_676
H1 O18 3.3108 no 2_676
H1 O19 2.5935 no 2_676
H1 N5 2.9307 no 2_676
H1 C8 3.4529 no 2_675
H1 C11 3.5342 no 2_675
H1 C26 3.4440 no 2_776
H1 O20 3.5304 no 2_676
H1 H7 3.2587 no 2_675
H1 H8 3.2232 no 2_675
H1 H20 3.2425 no 2_776
H1 H21 2.7787 no 2_776
H2 O9 2.7373 no 2_675
H2 O11 3.5962 no 2_675
H2 O15 3.4860 no 2_675
H2 N3 3.5233 no 2_675
H2 C8 3.5200 no 2_675
H2 C9 3.1861 no 2_675
H2 C10 3.2505 no 2_675
H2 C27 3.4504 no 2_675
H2 H24 3.5903 no 2_675
H2 H25 2.6659 no 2_675
H2 H29 3.3965 no 2_675
H3 O17 2.7031 no .
H3 O19 3.5951 no 2_676
H3 N5 3.4123 no 2_676
H3 C24 3.4836 no 1_455
H3 C26 3.1960 no 1_455
H3 H19 3.0754 no 1_455
H3 H21 2.7131 no 1_455
H3 H21 3.0046 no 2_776
H3 H22 2.9939 no 1_455
H3 H25 3.5131 no 2_675
H4 O9 2.8372 no 2_675
H4 O11 3.5204 no 2_675
H4 N3 3.5145 no 2_675
H4 C21 3.3938 no 1_455
H4 H18 3.4111 no 1_455
H5 O2 3.2229 no 2_675
H5 O9 2.8203 no 2_675
H5 O10 2.9303 no 1_455
H5 O11 3.4749 no 2_675
H5 N3 3.2151 no 2_675
H5 C4 3.3339 no 2_675
H6 Cu1 3.4643 no 2_675
H6 O1 3.1701 no 2_675
H6 O6 3.4683 no 1_455
H6 O10 2.5599 no 1_455
H6 O11 2.7968 no 1_455
H6 N3 2.9298 no 1_455
H6 C17 3.4288 no 1_455
H6 C27 3.1264 no 1_455
H6 H23 2.2561 no 1_455
H6 H25 3.2507 no 1_455
H6 H34 2.7820 no 1_554
H7 O1 3.4227 no 2_675
H7 C16 3.3008 no 1_455
H7 C29 2.5826 no 1_554
H7 O20 2.7763 no 1_554
H7 H1 3.2587 no 2_675
H7 H15 3.3618 no 1_455
H7 H23 2.8678 no 1_455
H7 H31 3.3218 no 1_554
H7 H32 1.8226 no 1_554
H7 H33 3.0149 no 1_554
H7 H34 2.4909 no 1_554
H8 O19 3.2644 no 1_554
H8 C14 3.5723 no 1_455
H8 C29 2.7932 no 1_554
H8 O20 3.4673 no 1_554
H8 H1 3.2232 no 2_675
H8 H12 3.1603 no 1_455
H8 H13 3.2720 no 1_455
H8 H31 2.9885 no 1_554
H8 H32 1.9180 no 1_554
H8 H33 3.4499 no 1_554
H9 O5 3.5195 no 2_664
H9 C14 3.0473 no 1_455
H9 C28 3.4260 no 2_665
H9 C29 3.5504 no 1_554
H9 C29 3.1437 no 2_565
H9 H12 2.4015 no 1_455
H9 H12 3.0285 no 2_664
H9 H13 2.8703 no 1_455
H9 H14 3.5399 no 1_455
H9 H26 3.3722 no 2_665
H9 H27 2.8535 no 2_665
H9 H28 3.5335 no 2_665
H9 H31 3.1221 no 1_554
H9 H31 2.7024 no 2_565
H9 H32 3.1193 no 1_554
H9 H33 2.7081 no 2_565
H10 O4 3.2184 no 2_664
H10 O5 2.8766 no 2_664
H10 O18 3.1633 no 1_554
H10 O19 2.4977 no 1_554
H10 N5 3.1361 no 1_554
H10 C14 3.4382 no 2_664
H10 H11 3.3800 no 2_664
H10 H12 3.1177 no 2_664
H10 H14 3.1597 no 2_664
H10 H31 3.3008 no 1_554
H10 H32 3.5378 no 1_554
H10 H33 3.3378 no 2_565
H11 O4 2.8858 no 2_664
H11 O5 3.1474 no 2_664
H11 O15 3.3396 no 2_664
H11 O18 3.1263 no 2_665
H11 C12 3.4555 no 2_664
H11 C13 3.4569 no 2_664
H11 C28 3.3889 no 2_665
H11 C29 3.5843 no 2_565
H11 H10 3.3800 no 2_664
H11 H11 3.0468 no 2_664
H11 H27 2.6075 no 2_665
H11 H28 3.4162 no 2_665
H11 H29 2.8529 no 2_664
H11 H31 3.5065 no 2_565
H11 H33 2.8399 no 2_565
H12 C13 3.3291 no 1_655
H12 C13 3.4842 no 2_664
H12 C29 2.8084 no 1_654
H12 C29 3.4005 no 2_665
H12 H8 3.1603 no 1_655
H12 H9 2.4015 no 1_655
H12 H9 3.0285 no 2_664
H12 H10 3.1177 no 2_664
H12 H12 3.4498 no 2_764
H12 H26 3.3628 no 2_765
H12 H31 2.8003 no 1_654
H12 H31 2.4841 no 2_665
H12 H32 2.5428 no 1_654
H12 H33 2.6060 no 1_654
H13 O12 3.5834 no 2_765
H13 O14 3.3799 no 2_765
H13 N4 3.5171 no 2_765
H13 C11 3.4665 no 1_655
H13 C28 3.0856 no 2_765
H13 H8 3.2720 no 1_655
H13 H9 2.8703 no 1_655
H13 H26 2.3224 no 2_765
H13 H27 3.2966 no 2_765
H13 H28 3.2345 no 2_765
H13 H31 3.3501 no 2_665
H13 H32 3.3487 no 1_654
H14 O19 3.0845 no 2_665
H14 C21 3.1252 no 2_765
H14 C22 3.2687 no 2_765
H14 C23 3.3408 no 2_765
H14 C24 3.3552 no 2_765
H14 H9 3.5399 no 1_655
H14 H10 3.1597 no 2_664
H14 H18 2.9401 no 2_765
H14 H19 3.1132 no 2_765
H14 H26 2.8859 no 2_765
H14 H31 2.7008 no 2_665
H15 O12 2.7753 no 2_765
H15 O14 3.1972 no 2_765
H15 N4 3.3007 no 2_765
H15 C8 3.4468 no 1_655
H15 H7 3.3618 no 1_655
H16 O12 2.4696 no 2_765
H16 O13 3.2972 no 1_655
H16 O14 3.0147 no 2_765
H16 N1 3.5659 no 1_655
H16 N4 3.1144 no 2_765
H16 C9 3.4806 no 1_655
H17 Cu2 3.5505 no 2_765
H17 O5 3.5503 no 2_765
H17 O13 2.5228 no 1_655
H17 O14 3.0322 no 1_655
H17 N4 3.1362 no 1_655
H17 C28 3.4691 no 1_655
H17 H28 2.6288 no 1_655
H18 O17 2.4226 no 1_655
H18 O19 3.0003 no 1_655
H18 N5 2.9105 no 1_655
H18 H4 3.4111 no 1_655
H18 H14 2.9401 no 2_765
H18 H30 3.2802 no 1_655
H19 O17 2.6032 no 1_655
H19 O19 2.7756 no 1_655
H19 N5 3.0628 no 1_655
H19 H3 3.0754 no 1_655
H19 H14 3.1132 no 2_765
H20 Cu1 3.5971 no 2_776
H20 O1 2.7354 no 2_776
H20 O8 2.6458 no 2_776
H20 O16 3.4734 no 2_776
H20 C2 3.5464 no 2_776
H20 C25 3.4684 no 2_776
H20 O20 3.1016 no 1_655
H20 H1 3.2425 no 2_776
H20 H20 3.1295 no 2_776
H20 H24 3.3716 no 2_775
H20 H30 3.1665 no 2_776
H20 H34 3.3619 no 1_655
H21 O1 3.4159 no 2_776
H21 O17 3.0135 no 1_655
H21 O17 3.3807 no 2_776
H21 O19 3.0223 no 1_655
H21 N5 3.2675 no 1_655
H21 C1 3.2544 no 2_776
H21 H1 2.7787 no 2_776
H21 H3 2.7131 no 1_655
H21 H3 3.0046 no 2_776
H21 H24 3.5720 no 2_775
H22 O16 3.4334 no 2_776
H22 O17 3.0466 no 2_776
H22 O18 2.7992 no 2_776
H22 N5 3.1782 no 2_776
H22 C27 2.9685 no 2_775
H22 H3 2.9939 no 1_655
H22 H24 2.1131 no 2_775
H22 H25 3.0857 no 2_775
H22 H29 3.2873 no 2_775
H22 H30 2.9172 no 2_776
H22 H34 3.4981 no 2_676
H23 O8 3.3171 no 2_775
H23 C7 3.0041 no 1_655
H23 C8 3.3023 no 1_655
H23 C29 2.7308 no 1_654
H23 O20 2.2590 no 1_654
H23 H6 2.2561 no 1_655
H23 H7 2.8678 no 1_655
H23 H32 2.9392 no 1_654
H23 H33 2.5234 no 1_654
H23 H34 1.3952 no 1_654
H24 O8 2.7792 no 2_775
H24 O18 2.7293 no 1_554
H24 C25 3.0086 no 2_775
H24 C26 2.8784 no 2_775
H24 C29 3.0953 no 1_654
H24 O20 2.2703 no 1_654
H24 H2 3.5903 no 2_675
H24 H20 3.3716 no 2_775
H24 H21 3.5720 no 2_775
H24 H22 2.1131 no 2_775
H24 H27 3.5730 no 1_554
H24 H33 2.8837 no 1_654
H24 H34 1.7824 no 1_654
H25 O8 3.4617 no 2_775
H25 O18 3.3339 no 1_554
H25 C1 3.4673 no 2_675
H25 C25 3.5398 no 2_775
H25 O20 3.4795 no 1_654
H25 H2 2.6659 no 2_675
H25 H3 3.5131 no 2_675
H25 H6 3.2507 no 1_655
H25 H22 3.0857 no 2_775
H25 H34 2.7163 no 1_654
H26 C14 2.9838 no 2_765
H26 H9 3.3722 no 2_665
H26 H12 3.3628 no 2_765
H26 H13 2.3224 no 2_765
H26 H14 2.8859 no 2_765
H26 H31 3.5381 no 1_655
H27 O4 3.4426 no 2_665
H27 O17 3.3302 no .
H27 O18 2.5149 no .
H27 N5 3.2131 no .
H27 C12 3.3925 no 2_665
H27 C13 3.0465 no 2_665
H27 O20 3.5228 no 1_655
H27 H9 2.8535 no 2_665
H27 H11 2.6075 no 2_665
H27 H13 3.2966 no 2_765
H27 H24 3.5730 no 1_556
H27 H29 3.2471 no 1_556
H27 H31 3.3412 no 1_655
H27 H33 3.4000 no 1_655
H28 O4 3.0895 no 2_665
H28 O17 3.5341 no .
H28 O18 3.4853 no .
H28 C12 3.2868 no 2_665
H28 C20 3.4900 no 1_455
H28 H9 3.5335 no 2_665
H28 H11 3.4162 no 2_665
H28 H13 3.2345 no 2_765
H28 H17 2.6288 no 1_455
H29 O18 1.7933 no 1_554
H29 O19 3.4905 no 1_554
H29 N5 2.9574 no 1_554
H29 C29 3.5019 no 1_654
H29 O20 3.3810 no 1_654
H29 H2 3.3965 no 2_675
H29 H11 2.8529 no 2_664
H29 H22 3.2873 no 2_775
H29 H27 3.2471 no 1_554
H29 H33 2.7859 no 1_654
H29 H34 3.1190 no 1_654
H30 O17 1.8454 no .
H30 O18 2.6429 no .
H30 N5 2.5580 no .
H30 C26 3.4012 no 2_776
H30 H18 3.2802 no 1_455
H30 H20 3.1665 no 2_776
H30 H22 2.9172 no 2_776
H31 O19 3.3260 no .
H31 C13 3.4906 no 2_565
H31 C14 2.9799 no 2_665
H31 H7 3.3218 no 1_556
H31 H8 2.9885 no 1_556
H31 H9 3.1221 no 1_556
H31 H9 2.7024 no 2_565
H31 H10 3.3008 no 1_556
H31 H11 3.5065 no 2_565
H31 H12 2.8003 no 1_456
H31 H12 2.4841 no 2_665
H31 H13 3.3501 no 2_665
H31 H14 2.7008 no 2_665
H31 H26 3.5381 no 1_455
H31 H27 3.3412 no 1_455
H32 O5 3.4165 no 1_456
H32 C8 2.7495 no 1_556
H32 C11 2.8373 no 1_556
H32 C14 3.1155 no 1_456
H32 C15 3.0711 no 1_456
H32 C16 3.5119 no 1_456
H32 C27 3.5315 no 1_456
H32 H7 1.8226 no 1_556
H32 H8 1.9180 no 1_556
H32 H9 3.1193 no 1_556
H32 H10 3.5378 no 1_556
H32 H12 2.5428 no 1_456
H32 H13 3.3487 no 1_456
H32 H23 2.9392 no 1_456
H33 Cu2 3.4999 no 1_456
H33 O5 2.5524 no 1_456
H33 O15 2.5261 no 1_456
H33 C13 3.1221 no 2_565
H33 C14 3.1680 no 1_456
H33 C15 2.8274 no 1_456
H33 C27 2.7043 no 1_456
H33 H7 3.0149 no 1_556
H33 H8 3.4499 no 1_556
H33 H9 2.7081 no 2_565
H33 H10 3.3378 no 2_565
H33 H11 2.8399 no 2_565
H33 H12 2.6060 no 1_456
H33 H23 2.5234 no 1_456
H33 H24 2.8837 no 1_456
H33 H27 3.4000 no 1_455
H33 H29 2.7859 no 1_456
H34 O1 3.0265 no 2_676
H34 O8 2.9984 no 2_676
H34 O15 2.6767 no 1_456
H34 C7 3.2733 no 1_556
H34 C8 3.1330 no 1_556
H34 C27 1.8945 no 1_456
H34 H6 2.7820 no 1_556
H34 H7 2.4909 no 1_556
H34 H20 3.3619 no 1_455
H34 H22 3.4981 no 2_676
H34 H23 1.3952 no 1_456
H34 H24 1.7824 no 1_456
H34 H25 2.7163 no 1_456
H34 H29 3.1190 no 1_456

loop_
_geom_hbond_atom_site_label_D
_geom_hbond_atom_site_label_H
_geom_hbond_atom_site_label_A
_geom_hbond_site_symmetry_A
_geom_hbond_distance_DA
_geom_hbond_distance_DH
_geom_hbond_distance_HA
_geom_hbond_angle_DHA
_geom_hbond_publ_flag
O15 H29 O18 1_554 2.688(8) 0.930 1.793 160.6 no
O16 H30 O17 . 2.753(7) 0.930 1.845 164.6 no

loop_
_geom_torsion_atom_site_label_1
_geom_torsion_atom_site_label_2
_geom_torsion_atom_site_label_3
_geom_torsion_atom_site_label_4
_geom_torsion
_geom_torsion_publ_flag
O2 Er1 O3 Cu2 168.65(13) no
O2 Er1 O3 C10 0.6(3) no
O3 Er1 O2 Cu1 170.42(12) no
O3 Er1 O2 C4 13.9(3) no
O2 Er1 O7 Cu1 0.82(12) no
O2 Er1 O7 C23 -170.1(3) no
O7 Er1 O2 Cu1 -0.81(12) no
O7 Er1 O2 C4 -157.3(3) no
O2 Er1 O9 N3 113.70(17) no
O9 Er1 O2 Cu1 -124.09(15) no
O9 Er1 O2 C4 79.4(3) no
O2 Er1 O10 N3 -74.68(19) no
O10 Er1 O2 Cu1 -74.62(15) no
O10 Er1 O2 C4 128.9(3) no
O2 Er1 O12 N4 24.2(2) no
O12 Er1 O2 Cu1 71.48(16) no
O12 Er1 O2 C4 -85.0(3) no
O2 Er1 O13 N4 -157.59(19) no
O13 Er1 O2 Cu1 91.81(16) no
O13 Er1 O2 C4 -64.7(3) no
O2 Er1 N1 C5 -2.9(3) no
O2 Er1 N1 C9 173.6(4) no
N1 Er1 O2 Cu1 167.3(2) no
N1 Er1 O2 C4 10.8(3) no
O2 Er1 N2 C18 -173.5(3) no
O2 Er1 N2 C22 7.9(3) no
N2 Er1 O2 Cu1 -7.7(2) no
N2 Er1 O2 C4 -164.2(3) no
O3 Er1 O6 Cu2 1.33(13) no
O3 Er1 O6 C17 -161.4(3) no
O6 Er1 O3 Cu2 -1.35(13) no
O6 Er1 O3 C10 -169.4(3) no
O3 Er1 O9 N3 -119.64(19) no
O9 Er1 O3 Cu2 101.79(17) no
O9 Er1 O3 C10 -66.3(3) no
O3 Er1 O10 N3 51.2(2) no
O10 Er1 O3 Cu2 58.74(18) no
O10 Er1 O3 C10 -109.3(3) no
O3 Er1 O12 N4 -97.19(17) no
O12 Er1 O3 Cu2 -71.30(16) no
O12 Er1 O3 C10 120.7(3) no
O3 Er1 O13 N4 79.35(17) no
O13 Er1 O3 Cu2 -123.45(16) no
O13 Er1 O3 C10 68.5(3) no
O3 Er1 N1 C5 -179.8(4) no
O3 Er1 N1 C9 -3.3(3) no
N1 Er1 O3 Cu2 171.8(2) no
N1 Er1 O3 C10 3.8(3) no
O3 Er1 N2 C18 8.3(3) no
O3 Er1 N2 C22 -170.3(3) no
N2 Er1 O3 Cu2 -13.2(2) no
N2 Er1 O3 C10 178.8(3) no
O6 Er1 O7 Cu1 170.85(12) no
O6 Er1 O7 C23 -0.0(3) no
O7 Er1 O6 Cu2 172.37(12) no
O7 Er1 O6 C17 9.7(3) no
O6 Er1 O9 N3 -62.06(17) no
O9 Er1 O6 Cu2 -69.84(15) no
O9 Er1 O6 C17 127.5(3) no
O6 Er1 O10 N3 102.23(19) no
O10 Er1 O6 Cu2 -119.36(17) no
O10 Er1 O6 C17 78.0(3) no
O6 Er1 O12 N4 -157.97(19) no
O12 Er1 O6 Cu2 94.20(16) no
O12 Er1 O6 C17 -68.5(3) no
O6 Er1 O13 N4 23.5(2) no
O13 Er1 O6 Cu2 74.38(18) no
O13 Er1 O6 C17 -88.3(3) no
O6 Er1 N1 C5 -173.0(3) no
O6 Er1 N1 C9 3.6(4) no
N1 Er1 O6 Cu2 -5.6(2) no
N1 Er1 O6 C17 -168.3(3) no
O6 Er1 N2 C18 -3.6(3) no
O6 Er1 N2 C22 177.8(3) no
N2 Er1 O6 Cu2 169.2(2) no
N2 Er1 O6 C17 6.5(3) no
O7 Er1 O9 N3 62.1(2) no
O9 Er1 O7 Cu1 62.72(17) no
O9 Er1 O7 C23 -108.2(3) no
O7 Er1 O10 N3 -132.9(2) no
O10 Er1 O7 Cu1 105.34(16) no
O10 Er1 O7 C23 -65.5(3) no
O7 Er1 O12 N4 80.30(17) no
O12 Er1 O7 Cu1 -123.47(16) no
O12 Er1 O7 C23 65.7(3) no
O7 Er1 O13 N4 -96.36(18) no
O13 Er1 O7 Cu1 -71.22(16) no
O13 Er1 O7 C23 117.9(3) no
O7 Er1 N1 C5 9.1(4) no
O7 Er1 N1 C9 -174.4(3) no
N1 Er1 O7 Cu1 -11.1(2) no
N1 Er1 O7 C23 178.0(3) no
O7 Er1 N2 C18 179.6(4) no
O7 Er1 N2 C22 1.0(3) no
N2 Er1 O7 Cu1 174.0(2) no
N2 Er1 O7 C23 3.1(3) no
O9 Er1 O10 N3 -5.16(15) no
O10 Er1 O9 N3 5.17(15) no
O9 Er1 O12 N4 -114.3(3) no
O12 Er1 O9 N3 -102.2(3) no
O9 Er1 O13 N4 150.31(14) no
O13 Er1 O9 N3 163.25(14) no
O9 Er1 N1 C5 -93.1(3) no
O9 Er1 N1 C9 83.4(3) no
N1 Er1 O9 N3 176.2(2) no
O9 Er1 N2 C18 -80.3(3) no
O9 Er1 N2 C22 101.1(3) no
N2 Er1 O9 N3 -4.9(3) no
O10 Er1 O12 N4 157.46(14) no
O12 Er1 O10 N3 144.89(17) no
O10 Er1 N1 C5 -85.1(3) no
O10 Er1 N1 C9 91.4(3) no
N1 Er1 O10 N3 -14.4(3) no
O10 Er1 N2 C18 -89.0(3) no
O10 Er1 N2 C22 92.4(3) no
N2 Er1 O10 N3 165.2(3) no
O12 Er1 O13 N4 0.15(14) no
O13 Er1 O12 N4 -0.14(13) no
O12 Er1 N1 C5 111.4(3) no
O12 Er1 N1 C9 -72.1(3) no
N1 Er1 O12 N4 -41.8(2) no
O12 Er1 N2 C18 74.3(3) no
O12 Er1 N2 C22 -104.3(3) no
N2 Er1 O12 N4 137.2(2) no
O13 Er1 N1 C5 76.7(3) no
O13 Er1 N1 C9 -106.8(3) no
N1 Er1 O13 N4 137.5(2) no
O13 Er1 N2 C18 108.7(3) no
O13 Er1 N2 C22 -69.9(3) no
N2 Er1 O13 N4 -40.64(19) no
O1 Cu1 O2 Er1 178.12(14) no
O1 Cu1 O2 C4 -23.0(3) no
O2 Cu1 O1 C2 26.1(3) no
O1 Cu1 O8 C25 175.6(3) no
O8 Cu1 O1 C2 -166.5(3) no
O1 Cu1 O16 C28 -176.7(3) no
O16 Cu1 O1 C2 -72.5(3) no
O2 Cu1 O7 Er1 -0.93(14) no
O2 Cu1 O7 C23 171.0(3) no
O7 Cu1 O2 Er1 0.92(14) no
O7 Cu1 O2 C4 159.8(3) no
O2 Cu1 O16 C28 87.8(3) no
O16 Cu1 O2 Er1 -93.08(16) no
O16 Cu1 O2 C4 65.8(3) no
O7 Cu1 O8 C25 -7.9(3) no
O8 Cu1 O7 Er1 -168.36(15) no
O8 Cu1 O7 C23 3.6(3) no
O7 Cu1 O16 C28 6.2(3) no
O16 Cu1 O7 Er1 97.05(15) no
O16 Cu1 O7 C23 -91.0(3) no
O8 Cu1 O16 C28 -91.9(3) no
O16 Cu1 O8 C25 88.0(3) no
O3 Cu2 O4 C12 19.7(4) no
O4 Cu2 O3 Er1 172.89(16) no
O4 Cu2 O3 C10 -17.8(3) no
O3 Cu2 O6 Er1 -1.49(14) no
O3 Cu2 O6 C17 162.8(3) no
O6 Cu2 O3 Er1 1.57(15) no
O6 Cu2 O3 C10 170.9(3) no
O3 Cu2 O15 C27 81.9(7) no
O15 Cu2 O3 Er1 -96.49(17) no
O15 Cu2 O3 C10 72.8(3) no
O4 Cu2 O5 C15 -164.6(4) no
O5 Cu2 O4 C12 -166.0(4) no
O4 Cu2 O15 C27 178.8(7) no
O15 Cu2 O4 C12 -75.0(4) no
O5 Cu2 O6 Er1 -176.11(17) no
O5 Cu2 O6 C17 -11.8(3) no
O6 Cu2 O5 C15 6.7(4) no
O5 Cu2 O15 C27 -96.2(7) no
O15 Cu2 O5 C15 105.4(4) no
O6 Cu2 O15 C27 -0.3(7) no
O15 Cu2 O6 Er1 92.0(2) no
O15 Cu2 O6 C17 -103.7(3) no
Cu1 O1 C2 C1 163.7(3) no
Cu1 O1 C2 C3 -16.6(7) no
Er1 O2 C4 C3 166.1(3) no
Er1 O2 C4 C5 -16.1(5) no
Cu1 O2 C4 C3 11.7(6) no
Cu1 O2 C4 C5 -170.5(2) no
Er1 O3 C10 C9 -3.7(6) no
Er1 O3 C10 C11 176.3(3) no
Cu2 O3 C10 C9 -170.8(3) no
Cu2 O3 C10 C11 9.2(6) no
Cu2 O4 C12 C11 -11.8(7) no
Cu2 O4 C12 C13 166.7(3) no
Cu2 O5 C15 C14 -179.4(3) no
Cu2 O5 C15 C16 -0.2(8) no
Er1 O6 C17 C16 172.4(3) no
Er1 O6 C17 C18 -8.2(6) no
Cu2 O6 C17 C16 11.7(6) no
Cu2 O6 C17 C18 -168.9(3) no
Er1 O7 C23 C22 -6.1(6) no
Er1 O7 C23 C24 172.5(3) no
Cu1 O7 C23 C22 -176.2(3) no
Cu1 O7 C23 C24 2.4(6) no
Cu1 O8 C25 C24 6.3(7) no
Cu1 O8 C25 C26 -177.2(3) no
Er1 O9 N3 O10 -8.5(4) no
Er1 O9 N3 O11 171.0(4) no
Er1 O10 N3 O9 8.5(4) no
Er1 O10 N3 O11 -171.0(4) no
Er1 O12 N4 O13 0.2(3) no
Er1 O12 N4 O14 179.2(3) no
Er1 O13 N4 O12 -0.2(3) no
Er1 O13 N4 O14 -179.2(3) no
Er1 N1 C5 C4 -3.0(5) no
Er1 N1 C5 C6 175.9(3) no
Er1 N1 C9 C8 -175.9(3) no
Er1 N1 C9 C10 3.0(5) no
C5 N1 C9 C8 0.7(7) no
C5 N1 C9 C10 179.6(4) no
C9 N1 C5 C4 -179.6(4) no
C9 N1 C5 C6 -0.7(7) no
Er1 N2 C18 C17 1.5(5) no
Er1 N2 C18 C19 -178.5(3) no
Er1 N2 C22 C21 177.1(3) no
Er1 N2 C22 C23 -4.0(5) no
C18 N2 C22 C21 -1.5(7) no
C18 N2 C22 C23 177.3(4) no
C22 N2 C18 C17 -179.9(4) no
C22 N2 C18 C19 0.1(7) no
O1 C2 C3 C4 -3.4(8) no
C1 C2 C3 C4 176.2(5) no
C2 C3 C4 O2 6.0(9) no
C2 C3 C4 C5 -171.7(5) no
O2 C4 C5 N1 11.3(6) no
O2 C4 C5 C6 -167.6(4) no
C3 C4 C5 N1 -170.8(4) no
C3 C4 C5 C6 10.3(7) no
N1 C5 C6 C7 -0.1(7) no
C4 C5 C6 C7 178.7(4) no
C5 C6 C7 C8 1.0(7) no
C6 C7 C8 C9 -1.1(7) no
C7 C8 C9 N1 0.2(7) no
C7 C8 C9 C10 -178.6(4) no
N1 C9 C10 O3 0.1(6) no
N1 C9 C10 C11 -180.0(4) no
C8 C9 C10 O3 179.0(4) no
C8 C9 C10 C11 -1.0(7) no
O3 C10 C11 C12 5.0(9) no
C9 C10 C11 C12 -175.0(4) no
C10 C11 C12 O4 -3.8(9) no
C10 C11 C12 C13 177.7(5) no
O5 C15 C16 C17 -4.0(9) no
C14 C15 C16 C17 175.1(5) no
C15 C16 C17 O6 -2.7(9) no
C15 C16 C17 C18 178.0(5) no
O6 C17 C18 N2 3.8(6) no
O6 C17 C18 C19 -176.2(4) no
C16 C17 C18 N2 -176.8(4) no
C16 C17 C18 C19 3.2(7) no
N2 C18 C19 C20 1.8(7) no
C17 C18 C19 C20 -178.2(4) no
C18 C19 C20 C21 -2.3(7) no
C19 C20 C21 C22 1.0(7) no
C20 C21 C22 N2 1.0(7) no
C20 C21 C22 C23 -177.8(4) no
N2 C22 C23 O7 6.1(6) no
N2 C22 C23 C24 -172.6(4) no
C21 C22 C23 O7 -175.0(4) no
C21 C22 C23 C24 6.3(7) no
O7 C23 C24 C25 -6.6(9) no
C22 C23 C24 C25 171.9(5) no
C23 C24 C25 O8 1.7(9) no
C23 C24 C25 C26 -174.8(5) no
